data_4026801
loop_
_publ_author_name
'Yulia Chapurina'
'Houssein Ibrahim'
'R\'egis Guillot'
'Emilie Kolodziej'
'Jacqueline Collin'
'Alexander Trifonov'
'Emmanuelle Schulz'
'J\'er\^ome Hannedouche'

_publ_contact_author_address
;Institut de Chimie Mol\'eculaire et des Mat\'eriaux d'Orsay,
CNRS
UMR 8182,
B\^at.420,
Universit\'e Paris-Sud
91405 Orsay cedex,
France. 
;
_publ_contact_author_email jerome.hannedouche@u-psud.fr
_publ_contact_author_fax '+33 (0)1 6915 4680 '
_publ_contact_author_name 'J\'er\^ome Hannedouche'
_publ_contact_author_phone '+33 (0)1 6915 4740'
_publ_section_title
;
 Catalytic, Enantioselective Intramolecular Hydroamination of Primary
 Amines Tethered to Di- and Trisubstituted Alkenes
;
_journal_name_full 'Journal of Organic Chemistry'
_journal_page_first 10163
_journal_page_last 10172
_journal_paper_doi 10.1021/jo202009q
_journal_volume 76
_journal_year 2011
_chemical_absolute_configuration ad
_chemical_formula_moiety 'C68 H52 N4 Y, C16 H31 Li O4'
_chemical_formula_sum 'C84 H83 Li N4 O4 Y'
_chemical_formula_weight 1308.39
_chemical_properties_physical 'air-sensitive, oxygen-sensitive'
_space_group_IT_number 4
_symmetry_cell_setting monoclinic
_symmetry_Int_Tables_number 4
_symmetry_space_group_name_Hall 'P 2yb'
_symmetry_space_group_name_H-M 'P 1 21 1'
_atom_sites_solution_hydrogens geom
_atom_sites_solution_primary direct
_atom_sites_solution_secondary difmap
_audit_creation_method SHELXL-97
_cell_angle_alpha 90.00
_cell_angle_beta 90.890(2)
_cell_angle_gamma 90.00
_cell_formula_units_Z 2
_cell_length_a 10.3717(8)
_cell_length_b 26.868(3)
_cell_length_c 12.3492(12)
_cell_measurement_reflns_used 7265
_cell_measurement_temperature 100(1)
_cell_measurement_theta_max 21.27
_cell_measurement_theta_min 2.24
_cell_volume 3440.9(6)
_computing_cell_refinement 'Bruker SMART'
_computing_data_collection 'Bruker SMART'
_computing_data_reduction 'Bruker SAINT'
_computing_structure_refinement 'SHELXL-97 (Sheldrick, 1997)'
_diffrn_ambient_temperature 100(1)
_diffrn_measured_fraction_theta_full 0.968
_diffrn_measured_fraction_theta_max 0.916
_diffrn_measurement_device_type 'CCD area detector'
_diffrn_measurement_method 'phi and omega scans'
_diffrn_radiation_monochromator graphite
_diffrn_radiation_probe x-ray
_diffrn_radiation_type MoK\a
_diffrn_radiation_wavelength 0.71073
_diffrn_reflns_av_R_equivalents 0.0843
_diffrn_reflns_av_sigmaI/netI 0.1551
_diffrn_reflns_limit_h_max 11
_diffrn_reflns_limit_h_min -13
_diffrn_reflns_limit_k_max 35
_diffrn_reflns_limit_k_min -33
_diffrn_reflns_limit_l_max 15
_diffrn_reflns_limit_l_min -15
_diffrn_reflns_number 41959
_diffrn_reflns_theta_full 25.25
_diffrn_reflns_theta_max 28.27
_diffrn_reflns_theta_min 1.65
_diffrn_source 'fine-focus sealed tube'
_diffrn_source_type 'kappa X8 APEX II Bruker ICMMO'
_exptl_absorpt_coefficient_mu 0.903
_exptl_absorpt_correction_T_max 0.972
_exptl_absorpt_correction_T_min 0.871
_exptl_absorpt_correction_type psi-scan
_exptl_absorpt_process_details SADABS
_exptl_crystal_colour yellow
_exptl_crystal_density_diffrn 1.263
_exptl_crystal_description plate
_exptl_crystal_F_000 1378
_exptl_crystal_size_max 0.270
_exptl_crystal_size_mid 0.130
_exptl_crystal_size_min 0.030
_refine_diff_density_max 0.816
_refine_diff_density_min -0.815
_refine_diff_density_rms 0.063
_refine_ls_abs_structure_details 'Flack H D (1983), Acta Cryst. A39, 876-881'
_refine_ls_abs_structure_Flack 0.002(4)
_refine_ls_extinction_method none
_refine_ls_goodness_of_fit_ref 0.928
_refine_ls_hydrogen_treatment constr
_refine_ls_matrix_type full
_refine_ls_number_parameters 847
_refine_ls_number_reflns 14643
_refine_ls_number_restraints 1
_refine_ls_restrained_S_all 0.928
_refine_ls_R_factor_all 0.1153
_refine_ls_R_factor_gt 0.0547
_refine_ls_shift/su_max 0.002
_refine_ls_shift/su_mean 0.000
_refine_ls_structure_factor_coef Fsqd
_refine_ls_weighting_details 'calc w=1/[\s^2^(Fo^2^)+(0.0000P)^2^+0.0000P] where P=(Fo^2^+2Fc^2^)/3'
_refine_ls_weighting_scheme calc
_refine_ls_wR_factor_gt 0.0876
_refine_ls_wR_factor_ref 0.1037
_reflns_number_gt 9341
_reflns_number_total 14643
_reflns_threshold_expression >2sigma(I)
_cod_data_source_file jo202009q_si_003.cif
_cod_data_source_block 937GuillotICMMO
_cod_original_cell_volume 3440.8(5)
_cod_original_sg_symbol_H-M 'P 21'
_cod_original_formula_sum 'C84 H83 Li1 N4 O4 Y1'
_cod_database_code 4026801

loop_
_symmetry_equiv_pos_as_xyz
'x, y, z'
'-x, y+1/2, -z'

loop_
_atom_site_label
_atom_site_type_symbol
_atom_site_fract_x
_atom_site_fract_y
_atom_site_fract_z
_atom_site_U_iso_or_equiv
_atom_site_adp_type
_atom_site_occupancy
_atom_site_symmetry_multiplicity
_atom_site_calc_flag
_atom_site_refinement_flags
Y1 Y 0.15758(3) 0.721537(15) 0.53258(3) 0.02309(9) Uani 1 1 d .
C107 C 0.4810(4) 0.65659(17) 0.4556(3) 0.0316(10) Uani 1 1 d .
H107 H 0.5452 0.6804 0.4470 0.038 Uiso 1 1 calc R
C100 C 0.2410(4) 0.49618(16) 0.5095(3) 0.0311(10) Uani 1 1 d .
H100 H 0.1813 0.4704 0.5094 0.037 Uiso 1 1 calc R
C101 C 0.2027(3) 0.54247(14) 0.4770(3) 0.0249(9) Uani 1 1 d .
H101 H 0.1171 0.5476 0.4566 0.030 Uiso 1 1 calc R
C108 C 0.2545(3) 0.63165(14) 0.4388(3) 0.0232(9) Uani 1 1 d .
C103 C 0.4221(3) 0.57238(15) 0.5036(3) 0.0252(9) Uani 1 1 d .
C109 C 0.3494(3) 0.66960(15) 0.4289(3) 0.0279(10) Uani 1 1 d .
C102 C 0.2908(3) 0.58315(14) 0.4734(3) 0.0217(9) Uani 1 1 d .
C104 C 0.4569(4) 0.52455(16) 0.5393(3) 0.0324(10) Uani 1 1 d .
H104 H 0.5418 0.5186 0.5608 0.039 Uiso 1 1 calc R
C106 C 0.5140(3) 0.61094(16) 0.4926(3) 0.0315(10) Uani 1 1 d .
H106 H 0.5996 0.6047 0.5114 0.038 Uiso 1 1 calc R
C105 C 0.3699(4) 0.48653(16) 0.5434(3) 0.0333(10) Uani 1 1 d .
H105 H 0.3944 0.4551 0.5678 0.040 Uiso 1 1 calc R
C110 C -0.1549(4) 0.81000(17) 0.3408(3) 0.0313(11) Uani 1 1 d .
C111 C -0.2567(4) 0.8025(2) 0.2684(3) 0.0505(13) Uani 1 1 d .
H111 H -0.2910 0.7708 0.2585 0.061 Uiso 1 1 calc R
C114 C -0.1574(5) 0.89653(19) 0.2940(4) 0.0619(15) Uani 1 1 d .
H114 H -0.1244 0.9284 0.3038 0.074 Uiso 1 1 calc R
C113 C -0.2561(6) 0.8889(3) 0.2221(4) 0.0687(18) Uani 1 1 d .
H113 H -0.2885 0.9152 0.1810 0.082 Uiso 1 1 calc R
C115 C -0.1055(4) 0.85724(17) 0.3526(4) 0.0498(13) Uani 1 1 d .
H115 H -0.0367 0.8628 0.4003 0.060 Uiso 1 1 calc R
C112 C -0.3069(5) 0.8425(3) 0.2109(4) 0.080(2) Uani 1 1 d .
H112 H -0.3766 0.8375 0.1638 0.096 Uiso 1 1 calc R
C120 C 0.3893(4) 0.7193(2) 1.0206(3) 0.0385(9) Uani 1 1 d .
H120 H 0.3315 0.7279 1.0743 0.046 Uiso 1 1 calc R
C121 C 0.3486(3) 0.71787(18) 0.9129(3) 0.0326(9) Uani 1 1 d .
H121 H 0.2630 0.7249 0.8951 0.039 Uiso 1 1 calc R
C116 C 0.4339(3) 0.70621(13) 0.8320(3) 0.0243(9) Uani 1 1 d .
C119 C 0.5150(4) 0.70791(15) 1.0479(3) 0.0413(12) Uani 1 1 d .
H119 H 0.5421 0.7089 1.1200 0.050 Uiso 1 1 calc R
C118 C 0.6001(4) 0.69513(16) 0.9689(3) 0.0374(11) Uani 1 1 d .
H118 H 0.6847 0.6868 0.9872 0.045 Uiso 1 1 calc R
C117 C 0.5594(3) 0.69463(15) 0.8614(3) 0.0320(10) Uani 1 1 d .
H117 H 0.6178 0.6863 0.8079 0.038 Uiso 1 1 calc R
C126 C -0.1488(4) 0.63431(17) 0.3453(4) 0.0378(13) Uani 1 1 d .
H126 H -0.2355 0.6313 0.3261 0.045 Uiso 1 1 calc R
C129 C 0.1144(3) 0.63982(14) 0.4058(3) 0.0231(9) Uani 1 1 d .
C130 C 0.0769(3) 0.63986(14) 0.2940(3) 0.0265(9) Uani 1 1 d .
C124 C -0.0909(5) 0.63838(19) 0.1513(4) 0.0536(14) Uani 1 1 d .
H124 H -0.1775 0.6363 0.1312 0.064 Uiso 1 1 calc R
C125 C -0.0558(4) 0.63738(15) 0.2621(3) 0.0344(10) Uani 1 1 d .
C127 C -0.1151(3) 0.63567(14) 0.4512(3) 0.0300(10) Uani 1 1 d .
H127 H -0.1789 0.6335 0.5031 0.036 Uiso 1 1 calc R
C122 C 0.1297(4) 0.64466(18) 0.1036(4) 0.0493(12) Uani 1 1 d .
H122 H 0.1913 0.6472 0.0499 0.059 Uiso 1 1 calc R
C128 C 0.0181(3) 0.64038(14) 0.4856(3) 0.0247(9) Uani 1 1 d .
C131 C 0.1689(4) 0.64326(16) 0.2099(3) 0.0347(11) Uani 1 1 d .
H131 H 0.2564 0.6446 0.2274 0.042 Uiso 1 1 calc R
C123 C -0.0007(5) 0.6423(2) 0.0738(4) 0.0617(15) Uani 1 1 d .
H123 H -0.0253 0.6435 0.0011 0.074 Uiso 1 1 calc R
C138 C 0.2948(3) 0.78330(14) 0.6645(3) 0.0205(8) Uani 1 1 d .
C140 C 0.1949(3) 0.86374(14) 0.6139(3) 0.0217(9) Uani 1 1 d .
C139 C 0.1825(3) 0.81241(14) 0.6420(3) 0.0224(9) Uani 1 1 d .
C141 C 0.0867(4) 0.89532(15) 0.5958(3) 0.0329(10) Uani 1 1 d .
H141 H 0.0040 0.8822 0.6008 0.040 Uiso 1 1 calc R
C137 C 0.4168(3) 0.80806(15) 0.6576(3) 0.0255(9) Uani 1 1 d .
H137 H 0.4911 0.7898 0.6726 0.031 Uiso 1 1 calc R
C132 C 0.1020(4) 0.94475(16) 0.5710(4) 0.0385(11) Uani 1 1 d .
H132 H 0.0294 0.9644 0.5591 0.046 Uiso 1 1 calc R
C135 C 0.3191(3) 0.88671(14) 0.6085(3) 0.0254(9) Uani 1 1 d .
C136 C 0.4298(3) 0.85615(14) 0.6307(3) 0.0233(9) Uani 1 1 d .
H136 H 0.5119 0.8699 0.6263 0.028 Uiso 1 1 calc R
C133 C 0.2248(4) 0.96625(15) 0.5631(3) 0.0347(11) Uani 1 1 d .
H133 H 0.2340 0.9997 0.5453 0.042 Uiso 1 1 calc R
C134 C 0.3303(4) 0.93719(15) 0.5820(3) 0.0305(10) Uani 1 1 d .
H134 H 0.4119 0.9512 0.5771 0.037 Uiso 1 1 calc R
C151 C 0.0485(3) 0.79388(14) 0.6677(3) 0.0262(9) Uani 1 1 d .
C142 C 0.0119(3) 0.79352(14) 0.7784(3) 0.0271(9) Uani 1 1 d .
C150 C -0.0439(3) 0.78349(14) 0.5854(4) 0.0305(10) Uani 1 1 d .
C146 C -0.1501(4) 0.78260(16) 0.9188(4) 0.0428(12) Uani 1 1 d .
H146 H -0.2351 0.7766 0.9377 0.051 Uiso 1 1 calc R
C144 C 0.0672(4) 0.79930(17) 0.9709(4) 0.0435(12) Uani 1 1 d .
H144 H 0.1292 0.8040 1.0251 0.052 Uiso 1 1 calc R
C147 C -0.1179(3) 0.78477(15) 0.8070(4) 0.0343(11) Uani 1 1 d .
C145 C -0.0600(4) 0.78908(17) 0.9982(4) 0.0484(13) Uani 1 1 d .
H145 H -0.0829 0.7867 1.0705 0.058 Uiso 1 1 calc R
C149 C -0.1776(4) 0.77972(15) 0.6169(4) 0.0362(11) Uani 1 1 d .
H149 H -0.2417 0.7772 0.5637 0.043 Uiso 1 1 calc R
C148 C -0.2110(4) 0.77983(16) 0.7228(4) 0.0412(12) Uani 1 1 d .
H148 H -0.2974 0.7766 0.7405 0.049 Uiso 1 1 calc R
C143 C 0.1013(4) 0.80242(15) 0.8636(3) 0.0340(11) Uani 1 1 d .
H143 H 0.1857 0.8107 0.8469 0.041 Uiso 1 1 calc R
N2 N 0.3097(3) 0.71659(14) 0.4025(2) 0.0304(8) Uani 1 1 d .
N3 N 0.2787(2) 0.73361(10) 0.6839(2) 0.0242(8) Uani 1 1 d .
N4 N -0.0031(3) 0.77444(12) 0.4821(3) 0.0303(8) Uani 1 1 d .
N1 N 0.0573(3) 0.64973(11) 0.5906(2) 0.0238(7) Uani 1 1 d .
C152 C 0.3907(3) 0.70337(13) 0.7136(3) 0.0250(9) Uani 1 1 d .
H15A H 0.4623 0.7135 0.6689 0.030 Uiso 1 1 calc R
H15B H 0.3713 0.6689 0.6964 0.030 Uiso 1 1 calc R
C155 C 0.4019(6) 0.84647(18) 0.3447(4) 0.0593(15) Uani 1 1 d .
H155 H 0.4800 0.8490 0.3824 0.071 Uiso 1 1 calc R
C159 C 0.2292(5) 0.79822(17) 0.2705(4) 0.0457(12) Uani 1 1 d .
H159 H 0.1901 0.7676 0.2580 0.055 Uiso 1 1 calc R
C154 C 0.3448(5) 0.80003(16) 0.3297(3) 0.0401(11) Uani 1 1 d .
C153 C 0.4070(4) 0.75337(16) 0.3730(3) 0.0380(11) Uani 1 1 d .
H15C H 0.4628 0.7394 0.3185 0.046 Uiso 1 1 calc R
H15D H 0.4597 0.7615 0.4362 0.046 Uiso 1 1 calc R
C158 C 0.1713(5) 0.84056(19) 0.2300(4) 0.0571(14) Uani 1 1 d .
H158 H 0.0932 0.8382 0.1922 0.069 Uiso 1 1 calc R
C157 C 0.2285(7) 0.8863(2) 0.2451(4) 0.0773(19) Uani 1 1 d .
H157 H 0.1907 0.9148 0.2163 0.093 Uiso 1 1 calc R
C156 C 0.3422(7) 0.88923(19) 0.3035(4) 0.077(2) Uani 1 1 d .
H156 H 0.3800 0.9202 0.3156 0.093 Uiso 1 1 calc R
C160 C -0.0967(4) 0.76459(16) 0.3956(3) 0.0392(11) Uani 1 1 d .
H16A H -0.1662 0.7449 0.4252 0.047 Uiso 1 1 calc R
H16B H -0.0552 0.7445 0.3409 0.047 Uiso 1 1 calc R
C162 C -0.0993(3) 0.60732(14) 0.7179(3) 0.0225(9) Uani 1 1 d .
C161 C -0.0402(4) 0.65424(15) 0.6743(3) 0.0300(10) Uani 1 1 d .
H16C H -0.1095 0.6748 0.6455 0.036 Uiso 1 1 calc R
H16D H -0.0017 0.6722 0.7348 0.036 Uiso 1 1 calc R
C163 C -0.0863(4) 0.56121(15) 0.6696(3) 0.0324(10) Uani 1 1 d .
H163 H -0.0364 0.5582 0.6080 0.039 Uiso 1 1 calc R
C167 C -0.1722(3) 0.61065(16) 0.8107(3) 0.0304(10) Uani 1 1 d .
H167 H -0.1814 0.6414 0.8445 0.036 Uiso 1 1 calc R
C166 C -0.2310(4) 0.56961(18) 0.8539(4) 0.0468(12) Uani 1 1 d .
H166 H -0.2785 0.5725 0.9169 0.056 Uiso 1 1 calc R
C165 C -0.2191(4) 0.52383(18) 0.8031(4) 0.0474(12) Uani 1 1 d .
H165 H -0.2605 0.4960 0.8310 0.057 Uiso 1 1 calc R
C164 C -0.1463(4) 0.51944(16) 0.7113(3) 0.0370(11) Uani 1 1 d .
H164 H -0.1375 0.4887 0.6776 0.044 Uiso 1 1 calc R
O3 O 0.5816(2) 0.92225(10) 0.9687(2) 0.0353(7) Uani 1 1 d .
O1 O 0.7127(3) 1.01188(10) 1.0958(2) 0.0396(7) Uani 1 1 d .
O2 O 0.5934(3) 1.02475(12) 0.8708(2) 0.0489(8) Uani 1 1 d .
C168 C 0.5446(4) 1.07284(17) 0.8995(4) 0.0491(12) Uani 1 1 d .
H16E H 0.6149 1.0958 0.9140 0.059 Uiso 1 1 calc R
H16F H 0.4917 1.0706 0.9634 0.059 Uiso 1 1 calc R
C170 C 0.4175(4) 1.04234(16) 0.7556(3) 0.0388(11) Uani 1 1 d .
H17A H 0.3429 1.0298 0.7934 0.047 Uiso 1 1 calc R
H17B H 0.3957 1.0466 0.6795 0.047 Uiso 1 1 calc R
C171 C 0.4665(4) 1.08966(18) 0.8048(4) 0.0572(14) Uani 1 1 d .
H17C H 0.5191 1.1079 0.7541 0.069 Uiso 1 1 calc R
H17D H 0.3958 1.1107 0.8273 0.069 Uiso 1 1 calc R
C169 C 0.5321(5) 1.0089(2) 0.7712(4) 0.0695(16) Uani 1 1 d .
H16G H 0.5051 0.9744 0.7762 0.083 Uiso 1 1 calc R
H16H H 0.5907 1.0122 0.7112 0.083 Uiso 1 1 calc R
C173 C 0.4988(5) 0.84167(18) 0.9382(4) 0.0570(14) Uani 1 1 d .
H17E H 0.5123 0.8229 1.0045 0.068 Uiso 1 1 calc R
H17F H 0.4845 0.8188 0.8785 0.068 Uiso 1 1 calc R
C175 C 0.3897(5) 0.8777(2) 0.9481(5) 0.0761(18) Uani 1 1 d .
H17G H 0.3219 0.8639 0.9922 0.091 Uiso 1 1 calc R
H17H H 0.3540 0.8860 0.8773 0.091 Uiso 1 1 calc R
C174 C 0.4487(4) 0.92299(19) 1.0017(4) 0.0547(14) Uani 1 1 d .
H17I H 0.4061 0.9532 0.9771 0.066 Uiso 1 1 calc R
H17J H 0.4427 0.9209 1.0798 0.066 Uiso 1 1 calc R
C178 C 0.6173(5) 1.07589(17) 1.1977(4) 0.0517(13) Uani 1 1 d .
H17K H 0.5779 1.0982 1.1450 0.062 Uiso 1 1 calc R
H17L H 0.5791 1.0816 1.2678 0.062 Uiso 1 1 calc R
C177 C 0.7594(4) 1.08278(19) 1.2030(4) 0.0667(16) Uani 1 1 d .
H17M H 0.7907 1.0802 1.2772 0.080 Uiso 1 1 calc R
H17N H 0.7828 1.1152 1.1749 0.080 Uiso 1 1 calc R
C176 C 0.8169(5) 1.04189(19) 1.1343(4) 0.0657(16) Uani 1 1 d .
H17O H 0.8630 1.0561 1.0739 0.079 Uiso 1 1 calc R
H17P H 0.8768 1.0220 1.1772 0.079 Uiso 1 1 calc R
C179 C 0.6020(5) 1.02229(17) 1.1633(4) 0.0576(14) Uani 1 1 d .
H17Q H 0.6017 1.0005 1.2260 0.069 Uiso 1 1 calc R
H17R H 0.5221 1.0177 1.1226 0.069 Uiso 1 1 calc R
O4 O 0.8526(3) 0.96560(11) 0.8958(3) 0.0466(8) Uani 1 1 d .
C180 C 0.9143(5) 0.9973(2) 0.8190(5) 0.0772(18) Uani 1 1 d .
H18A H 0.8795 1.0307 0.8221 0.093 Uiso 1 1 calc R
H18B H 0.9027 0.9845 0.7461 0.093 Uiso 1 1 calc R
Li1 Li 0.6916(6) 0.9794(2) 0.9587(5) 0.0327(16) Uani 1 1 d .
C182 C 1.0748(5) 0.9471(3) 0.8963(6) 0.097(2) Uani 1 1 d .
H182 H 1.1525 0.9300 0.9024 0.117 Uiso 1 1 calc R
C181 C 0.9459(5) 0.9291(2) 0.9295(6) 0.097(2) Uani 1 1 d .
H18C H 0.9269 0.8973 0.8955 0.116 Uiso 1 1 calc R
H18D H 0.9439 0.9248 1.0074 0.116 Uiso 1 1 calc R
C183 C 1.0552(5) 0.9968(3) 0.8523(6) 0.098(2) Uani 1 1 d .
H18E H 1.1099 1.0025 0.7905 0.118 Uiso 1 1 calc R
H18F H 1.0733 1.0220 0.9067 0.118 Uiso 1 1 calc R
C184 C 0.6086(4) 0.87582(16) 0.9172(4) 0.0490(12) Uani 1 1 d .
H18G H 0.6881 0.8618 0.9462 0.059 Uiso 1 1 calc R
H18H H 0.6182 0.8807 0.8399 0.059 Uiso 1 1 calc R

loop_
_atom_site_aniso_label
_atom_site_aniso_U_11
_atom_site_aniso_U_22
_atom_site_aniso_U_33
_atom_site_aniso_U_23
_atom_site_aniso_U_13
_atom_site_aniso_U_12
Y1 0.02042(16) 0.02363(18) 0.02500(19) 0.0003(2) -0.00674(13) -0.0017(2)
C107 0.023(2) 0.042(3) 0.030(3) -0.010(2) 0.0066(19) -0.007(2)
C100 0.028(2) 0.031(3) 0.034(3) 0.003(2) 0.0054(19) -0.0029(19)
C101 0.022(2) 0.030(2) 0.022(2) -0.0015(18) 0.0002(17) -0.0015(18)
C108 0.023(2) 0.029(2) 0.017(2) -0.0043(17) 0.0016(17) -0.0079(18)
C103 0.0197(19) 0.039(3) 0.017(2) -0.0083(19) 0.0036(17) 0.0002(18)
C109 0.024(2) 0.039(3) 0.020(2) -0.0060(19) 0.0040(18) -0.0081(19)
C102 0.0203(19) 0.031(2) 0.014(2) -0.0051(18) 0.0031(16) 0.0008(17)
C104 0.022(2) 0.043(3) 0.032(3) -0.004(2) 0.0014(18) 0.008(2)
C106 0.0148(19) 0.049(3) 0.031(3) -0.008(2) 0.0018(18) 0.003(2)
C105 0.033(2) 0.032(3) 0.035(3) 0.000(2) 0.001(2) 0.009(2)
C110 0.034(3) 0.040(3) 0.020(3) 0.000(2) -0.011(2) 0.015(2)
C111 0.039(3) 0.085(4) 0.028(3) 0.011(3) -0.016(2) 0.003(3)
C114 0.105(4) 0.046(3) 0.035(3) 0.006(2) -0.001(3) 0.039(3)
C113 0.086(4) 0.086(5) 0.034(3) 0.027(3) 0.003(3) 0.052(4)
C115 0.066(3) 0.043(3) 0.040(3) 0.000(2) -0.018(2) 0.013(3)
C112 0.059(4) 0.131(6) 0.048(4) 0.033(4) -0.027(3) 0.025(4)
C120 0.054(2) 0.038(2) 0.024(2) 0.005(3) 0.0045(19) -0.005(3)
C121 0.035(2) 0.033(2) 0.030(2) 0.003(2) -0.0024(17) -0.002(2)
C116 0.026(2) 0.021(2) 0.026(2) 0.0029(16) -0.0065(18) -0.0015(15)
C119 0.063(3) 0.034(3) 0.027(3) 0.0085(19) -0.016(2) -0.011(2)
C118 0.035(2) 0.044(3) 0.033(3) 0.012(2) -0.013(2) 0.002(2)
C117 0.029(2) 0.037(3) 0.030(3) 0.010(2) -0.0051(18) 0.0019(18)
C126 0.017(2) 0.047(3) 0.049(4) -0.001(3) -0.008(2) -0.004(2)
C129 0.0191(19) 0.024(2) 0.026(2) 0.0007(18) -0.0042(18) -0.0034(17)
C130 0.026(2) 0.026(2) 0.027(2) -0.0019(18) -0.0078(19) -0.0029(17)
C124 0.046(3) 0.075(4) 0.038(3) 0.010(3) -0.024(2) -0.015(3)
C125 0.033(2) 0.038(3) 0.031(3) 0.005(2) -0.015(2) -0.0045(19)
C127 0.019(2) 0.031(2) 0.040(3) 0.004(2) -0.0045(19) -0.0031(17)
C122 0.049(3) 0.064(4) 0.034(3) 0.006(3) -0.003(2) -0.009(2)
C128 0.023(2) 0.018(2) 0.034(3) 0.0046(19) -0.0048(19) -0.0035(17)
C131 0.035(2) 0.044(3) 0.025(3) -0.003(2) -0.008(2) -0.006(2)
C123 0.070(4) 0.084(4) 0.030(3) 0.011(3) -0.022(3) -0.002(3)
C138 0.0199(19) 0.026(2) 0.015(2) -0.0036(17) -0.0019(15) 0.0008(17)
C140 0.0197(19) 0.026(2) 0.019(2) -0.0005(17) -0.0013(16) -0.0008(17)
C139 0.0178(19) 0.025(2) 0.024(2) 0.0024(17) -0.0047(16) -0.0043(16)
C141 0.024(2) 0.031(3) 0.043(3) 0.004(2) -0.003(2) -0.0030(19)
C137 0.017(2) 0.036(3) 0.023(2) -0.0009(19) -0.0018(16) 0.0021(18)
C132 0.031(2) 0.029(3) 0.056(3) 0.005(2) -0.008(2) 0.0028(19)
C135 0.027(2) 0.031(2) 0.018(2) -0.0002(18) 0.0002(17) -0.0047(18)
C136 0.0162(19) 0.034(3) 0.019(2) -0.0006(18) -0.0016(16) -0.0058(17)
C133 0.043(3) 0.024(2) 0.037(3) 0.008(2) -0.010(2) -0.003(2)
C134 0.032(2) 0.033(3) 0.026(2) 0.003(2) -0.0037(19) -0.011(2)
C151 0.020(2) 0.024(2) 0.035(3) 0.0001(19) -0.0055(19) -0.0006(17)
C142 0.024(2) 0.018(2) 0.040(3) 0.0044(18) 0.0014(19) 0.0019(17)
C150 0.024(2) 0.022(2) 0.046(3) 0.003(2) -0.013(2) 0.0021(17)
C146 0.025(2) 0.043(3) 0.061(4) 0.009(2) 0.019(2) 0.009(2)
C144 0.041(3) 0.057(3) 0.033(3) -0.002(2) 0.006(2) 0.005(2)
C147 0.022(2) 0.024(2) 0.057(3) 0.006(2) 0.003(2) 0.0019(18)
C145 0.047(3) 0.059(3) 0.040(3) 0.007(2) 0.018(3) 0.008(3)
C149 0.022(2) 0.028(2) 0.058(3) 0.009(2) -0.010(2) -0.0025(18)
C148 0.014(2) 0.033(3) 0.076(4) 0.008(3) -0.007(2) -0.0006(18)
C143 0.027(2) 0.039(3) 0.036(3) 0.001(2) 0.003(2) 0.0033(19)
N2 0.0332(16) 0.025(2) 0.0326(18) -0.0028(19) 0.0024(14) -0.0090(18)
N3 0.0217(15) 0.021(2) 0.0297(18) -0.0006(14) -0.0062(13) 0.0056(13)
N4 0.0298(17) 0.029(2) 0.032(2) -0.0003(17) -0.0182(16) 0.0021(15)
N1 0.0222(17) 0.0264(19) 0.0227(19) 0.0017(15) 0.0000(15) -0.0038(14)
C152 0.028(2) 0.026(2) 0.021(2) -0.0016(16) -0.0056(16) 0.0054(16)
C155 0.111(4) 0.039(3) 0.028(3) -0.002(2) 0.004(3) -0.032(3)
C159 0.072(3) 0.036(3) 0.030(3) -0.005(2) 0.009(3) -0.006(3)
C154 0.072(3) 0.032(3) 0.017(2) -0.007(2) 0.013(2) -0.012(2)
C153 0.046(2) 0.044(3) 0.024(3) -0.007(2) 0.004(2) -0.015(2)
C158 0.101(4) 0.041(3) 0.030(3) -0.005(2) 0.013(3) 0.011(3)
C157 0.176(7) 0.030(3) 0.027(3) 0.000(2) 0.014(4) 0.004(4)
C156 0.174(7) 0.027(3) 0.031(3) -0.007(3) 0.017(4) -0.026(4)
C160 0.041(2) 0.038(3) 0.037(3) 0.000(2) -0.023(2) -0.003(2)
C162 0.0203(19) 0.025(2) 0.022(2) -0.0016(18) -0.0004(18) -0.0006(17)
C161 0.032(2) 0.033(3) 0.024(2) -0.004(2) 0.000(2) 0.003(2)
C163 0.036(2) 0.034(3) 0.028(2) 0.000(2) 0.011(2) -0.001(2)
C167 0.024(2) 0.039(3) 0.029(3) -0.007(2) 0.0036(19) -0.0005(19)
C166 0.049(3) 0.053(3) 0.039(3) -0.004(3) 0.019(2) -0.008(3)
C165 0.048(3) 0.043(3) 0.052(3) 0.003(2) 0.014(3) -0.013(2)
C164 0.041(2) 0.033(3) 0.037(3) -0.001(2) 0.006(2) -0.007(2)
O3 0.0321(16) 0.0385(18) 0.0353(17) -0.0087(14) -0.0026(13) 0.0006(13)
O1 0.0541(18) 0.0349(18) 0.0294(17) -0.0065(14) -0.0084(15) 0.0020(14)
O2 0.066(2) 0.055(2) 0.0251(18) -0.0083(15) -0.0210(15) 0.0269(17)
C168 0.059(3) 0.037(3) 0.051(3) 0.005(2) -0.016(2) 0.002(2)
C170 0.035(2) 0.044(3) 0.037(3) -0.001(2) -0.008(2) -0.001(2)
C171 0.058(3) 0.057(3) 0.056(3) -0.011(3) -0.033(3) 0.014(3)
C169 0.110(4) 0.066(4) 0.031(3) -0.012(3) -0.031(3) 0.040(3)
C173 0.076(4) 0.050(3) 0.044(3) 0.000(3) -0.015(3) -0.020(3)
C175 0.051(3) 0.093(5) 0.085(4) -0.038(4) 0.007(3) -0.030(3)
C174 0.035(3) 0.072(4) 0.058(3) -0.021(3) 0.011(2) -0.009(3)
C178 0.083(4) 0.038(3) 0.035(3) -0.008(2) 0.013(3) -0.011(3)
C177 0.065(3) 0.056(4) 0.078(4) -0.036(3) -0.034(3) 0.019(3)
C176 0.060(3) 0.055(3) 0.081(4) -0.030(3) -0.032(3) 0.003(3)
C179 0.083(4) 0.039(3) 0.051(3) -0.014(3) 0.025(3) -0.012(3)
O4 0.0346(16) 0.0376(19) 0.068(2) 0.0031(17) 0.0117(16) 0.0064(15)
C180 0.073(4) 0.066(4) 0.094(5) 0.017(3) 0.038(4) 0.005(3)
Li1 0.041(4) 0.029(4) 0.028(4) 0.001(3) -0.010(3) 0.007(3)
C182 0.029(3) 0.082(5) 0.179(7) -0.003(5) -0.008(4) 0.006(3)
C181 0.047(3) 0.072(4) 0.172(7) 0.025(4) 0.020(4) 0.019(3)
C183 0.059(4) 0.108(6) 0.130(6) -0.039(5) 0.044(4) -0.040(4)
C184 0.061(3) 0.029(3) 0.057(3) -0.014(2) -0.008(3) 0.013(2)

loop_
_atom_type_symbol
_atom_type_description
_atom_type_scat_dispersion_real
_atom_type_scat_dispersion_imag
_atom_type_scat_source
C C 0.0031 0.0016 'International Tables Vol C Tables 4.2.6.8 and 6.1.1.4'
H H 0.0000 0.0000 'International Tables Vol C Tables 4.2.6.8 and 6.1.1.4'
Li Li -0.0003 0.0001 'International Tables Vol C Tables 4.2.6.8 and 6.1.1.4'
N N 0.0061 0.0033 'International Tables Vol C Tables 4.2.6.8 and 6.1.1.4'
O O 0.0109 0.0061 'International Tables Vol C Tables 4.2.6.8 and 6.1.1.4'
Y Y -2.8803 3.5812 'International Tables Vol C Tables 4.2.6.8 and 6.1.1.4'

loop_
_geom_angle_atom_site_label_1
_geom_angle_atom_site_label_2
_geom_angle_atom_site_label_3
_geom_angle
N3 Y1 N4 122.25(11)
N3 Y1 N2 102.10(10)
N4 Y1 N2 110.95(12)
N3 Y1 N1 96.35(10)
N4 Y1 N1 106.02(11)
N2 Y1 N1 119.41(12)
N3 Y1 C128 126.06(11)
N4 Y1 C128 93.35(12)
N2 Y1 C128 100.26(12)
N1 Y1 C128 30.96(10)
N3 Y1 C138 30.18(10)
N4 Y1 C138 99.08(11)
N2 Y1 C138 95.55(11)
N1 Y1 C138 123.97(11)
C128 Y1 C138 154.90(11)
N3 Y1 C129 132.39(10)
N4 Y1 C129 103.48(11)
N2 Y1 C129 69.96(12)
N1 Y1 C129 55.64(11)
C128 Y1 C129 30.30(11)
C138 Y1 C129 156.39(10)
N3 Y1 C150 97.55(11)
N4 Y1 C150 29.69(11)
N2 Y1 C150 137.68(12)
N1 Y1 C150 94.83(11)
C128 Y1 C150 97.70(11)
C138 Y1 C150 83.17(11)
C129 Y1 C150 120.19(11)
N3 Y1 C109 93.48(10)
N4 Y1 C109 136.09(12)
N2 Y1 C109 29.50(11)
N1 Y1 C109 93.03(11)
C128 Y1 C109 83.03(11)
C138 Y1 C109 102.27(11)
C129 Y1 C109 55.99(10)
C150 Y1 C109 165.66(12)
N3 Y1 C139 55.22(10)
N4 Y1 C139 69.41(11)
N2 Y1 C139 109.40(11)
N1 Y1 C139 128.08(11)
C128 Y1 C139 149.39(11)
C138 Y1 C139 29.94(10)
C129 Y1 C139 172.36(11)
C150 Y1 C139 54.85(10)
C109 Y1 C139 127.06(10)
N3 Y1 C151 68.51(10)
N4 Y1 C151 55.19(11)
N2 Y1 C151 138.60(12)
N1 Y1 C151 101.89(11)
C128 Y1 C151 118.10(11)
C138 Y1 C151 55.45(10)
C129 Y1 C151 146.37(10)
C150 Y1 C151 29.38(10)
C109 Y1 C151 157.57(11)
C139 Y1 C151 31.31(10)
N3 Y1 C108 105.14(10)
N4 Y1 C108 132.61(11)
N2 Y1 C108 54.10(12)
N1 Y1 C108 65.44(11)
C128 Y1 C108 54.39(11)
C138 Y1 C108 125.02(10)
C129 Y1 C108 31.38(10)
C150 Y1 C108 151.12(11)
C109 Y1 C108 29.23(10)
C139 Y1 C108 154.02(10)
C151 Y1 C108 165.74(11)
C106 C107 C109 122.1(4)
C101 C100 C105 121.5(4)
C100 C101 C102 121.6(3)
C102 C108 C109 120.2(3)
C102 C108 C129 117.4(3)
C109 C108 C129 122.2(3)
C102 C108 Y1 138.0(2)
C109 C108 Y1 71.2(2)
C129 C108 Y1 69.30(19)
C104 C103 C106 122.0(3)
C104 C103 C102 120.3(3)
C106 C103 C102 117.7(4)
N2 C109 C108 118.4(3)
N2 C109 C107 124.0(3)
C108 C109 C107 117.4(4)
N2 C109 Y1 55.03(18)
C108 C109 Y1 79.5(2)
C107 C109 Y1 134.7(3)
C108 C102 C101 123.1(3)
C108 C102 C103 120.6(3)
C101 C102 C103 116.3(3)
C105 C104 C103 122.0(4)
C107 C106 C103 121.9(3)
C104 C105 C100 118.2(4)
C115 C110 C111 118.7(4)
C115 C110 C160 123.4(4)
C111 C110 C160 117.7(4)
C112 C111 C110 119.6(5)
C113 C114 C115 120.6(5)
C114 C113 C112 119.4(5)
C110 C115 C114 120.5(5)
C113 C112 C111 121.1(5)
C119 C120 C121 120.1(4)
C116 C121 C120 120.6(3)
C117 C116 C121 118.2(3)
C117 C116 C152 120.2(3)
C121 C116 C152 121.5(3)
C118 C119 C120 120.0(4)
C119 C118 C117 119.6(4)
C116 C117 C118 121.4(4)
C127 C126 C125 122.1(4)
C128 C129 C130 119.2(3)
C128 C129 C108 119.9(3)
C130 C129 C108 120.3(3)
C128 C129 Y1 72.7(2)
C130 C129 Y1 126.4(2)
C108 C129 Y1 79.3(2)
C131 C130 C125 117.2(4)
C131 C130 C129 121.9(3)
C125 C130 C129 120.9(3)
C123 C124 C125 121.1(4)
C124 C125 C126 122.3(4)
C124 C125 C130 120.0(4)
C126 C125 C130 117.7(4)
C126 C127 C128 121.3(4)
C131 C122 C123 121.5(4)
N1 C128 C129 117.2(3)
N1 C128 C127 124.1(3)
C129 C128 C127 118.5(4)
N1 C128 Y1 59.73(17)
C129 C128 Y1 77.0(2)
C127 C128 Y1 130.3(3)
C122 C131 C130 120.6(4)
C124 C123 C122 119.7(4)
N3 C138 C139 117.9(3)
N3 C138 C137 125.0(3)
C139 C138 C137 116.9(3)
N3 C138 Y1 56.18(17)
C139 C138 Y1 78.4(2)
C137 C138 Y1 134.7(2)
C141 C140 C139 122.7(3)
C141 C140 C135 116.4(3)
C139 C140 C135 120.8(3)
C138 C139 C140 120.0(3)
C138 C139 C151 121.9(3)
C140 C139 C151 117.1(3)
C138 C139 Y1 71.6(2)
C140 C139 Y1 137.1(3)
C151 C139 Y1 74.7(2)
C132 C141 C140 121.2(4)
C136 C137 C138 123.7(3)
C141 C132 C133 121.5(4)
C134 C135 C136 122.0(3)
C134 C135 C140 120.4(3)
C136 C135 C140 117.6(3)
C137 C136 C135 121.0(3)
C134 C133 C132 118.7(4)
C133 C134 C135 121.8(4)
C150 C151 C142 120.1(4)
C150 C151 C139 121.9(4)
C142 C151 C139 117.5(3)
C150 C151 Y1 73.2(2)
C142 C151 Y1 132.9(3)
C139 C151 Y1 74.0(2)
C143 C142 C147 117.2(4)
C143 C142 C151 122.2(3)
C147 C142 C151 120.5(4)
N4 C150 C151 119.2(3)
N4 C150 C149 123.2(4)
C151 C150 C149 117.5(4)
N4 C150 Y1 55.04(18)
C151 C150 Y1 77.4(2)
C149 C150 Y1 138.8(3)
C145 C146 C147 121.8(4)
C143 C144 C145 120.2(4)
C148 C147 C146 122.7(4)
C148 C147 C142 118.2(4)
C146 C147 C142 119.0(4)
C146 C145 C144 119.6(4)
C148 C149 C150 121.1(4)
C149 C148 C147 121.8(4)
C144 C143 C142 122.1(4)
C109 N2 C153 118.5(3)
C109 N2 Y1 95.5(2)
C153 N2 Y1 128.7(3)
C138 N3 C152 119.3(3)
C138 N3 Y1 93.6(2)
C152 N3 Y1 123.9(2)
C150 N4 C160 120.1(3)
C150 N4 Y1 95.3(2)
C160 N4 Y1 124.4(3)
C128 N1 C161 118.9(3)
C128 N1 Y1 89.3(2)
C161 N1 Y1 118.0(2)
N3 C152 C116 115.7(3)
C154 C155 C156 120.2(5)
C158 C159 C154 121.9(5)
C155 C154 C159 117.5(5)
C155 C154 C153 121.3(4)
C159 C154 C153 121.2(4)
N2 C153 C154 111.0(3)
C159 C158 C157 120.2(6)
C156 C157 C158 119.2(5)
C157 C156 C155 121.0(5)
N4 C160 C110 115.9(3)
C163 C162 C167 118.2(4)
C163 C162 C161 123.6(3)
C167 C162 C161 118.2(3)
N1 C161 C162 118.3(3)
C162 C163 C164 121.2(4)
C166 C167 C162 121.4(4)
C167 C166 C165 119.6(4)
C164 C165 C166 120.1(4)
C165 C164 C163 119.5(4)
C184 O3 C174 109.4(3)
C184 O3 Li1 123.3(3)
C174 O3 Li1 125.4(3)
C176 O1 C179 107.5(3)
C176 O1 Li1 129.0(3)
C179 O1 Li1 120.9(3)
C168 O2 C169 109.0(3)
C168 O2 Li1 128.3(3)
C169 O2 Li1 121.3(3)
O2 C168 C171 105.7(4)
C169 C170 C171 101.2(4)
C168 C171 C170 103.9(4)
O2 C169 C170 105.7(4)
C184 C173 C175 101.4(4)
C173 C175 C174 104.8(4)
O3 C174 C175 104.4(4)
C177 C178 C179 103.4(4)
C178 C177 C176 106.5(4)
O1 C176 C177 107.1(4)
O1 C179 C178 105.3(4)
C181 O4 C180 106.9(4)
C181 O4 Li1 127.7(4)
C180 O4 Li1 124.2(3)
O4 C180 C183 104.8(5)
O4 Li1 O2 111.0(3)
O4 Li1 O3 113.6(3)
O2 Li1 O3 103.6(3)
O4 Li1 O1 111.3(3)
O2 Li1 O1 105.3(3)
O3 Li1 O1 111.6(3)
C183 C182 C181 106.3(5)
O4 C181 C182 107.7(5)
C182 C183 C180 103.7(5)
O3 C184 C173 107.7(4)

loop_
_geom_bond_atom_site_label_1
_geom_bond_atom_site_label_2
_geom_bond_distance
Y1 N3 2.259(3)
Y1 N4 2.270(3)
Y1 N2 2.273(3)
Y1 N1 2.311(3)
Y1 C128 2.676(4)
Y1 C138 2.713(3)
Y1 C129 2.729(4)
Y1 C150 2.758(4)
Y1 C109 2.761(4)
Y1 C139 2.801(4)
Y1 C151 2.811(4)
Y1 C108 2.867(4)
C107 C106 1.351(5)
C107 C109 1.442(5)
C100 C101 1.364(5)
C100 C105 1.418(5)
C101 C102 1.425(5)
C108 C102 1.420(5)
C108 C109 1.424(5)
C108 C129 1.519(5)
C103 C104 1.404(5)
C103 C106 1.416(5)
C103 C102 1.436(5)
C109 N2 1.366(5)
C104 C105 1.365(5)
C110 C115 1.376(6)
C110 C111 1.388(5)
C110 C160 1.516(5)
C111 C112 1.385(7)
C114 C113 1.360(7)
C114 C115 1.384(6)
C113 C112 1.362(8)
C120 C119 1.375(5)
C120 C121 1.390(5)
C121 C116 1.381(5)
C116 C117 1.381(5)
C116 C152 1.524(5)
C119 C118 1.370(6)
C118 C117 1.387(5)
C126 C127 1.349(5)
C126 C125 1.423(6)
C129 C128 1.413(5)
C129 C130 1.429(5)
C130 C131 1.424(5)
C130 C125 1.427(5)
C124 C123 1.353(6)
C124 C125 1.411(5)
C127 C128 1.444(5)
C122 C131 1.370(5)
C122 C123 1.397(6)
C128 N1 1.377(5)
C138 N3 1.367(4)
C138 C139 1.427(5)
C138 C137 1.433(5)
C140 C141 1.422(5)
C140 C139 1.429(5)
C140 C135 1.430(5)
C139 C151 1.514(5)
C141 C132 1.373(5)
C137 C136 1.342(5)
C132 C133 1.403(5)
C135 C134 1.401(5)
C135 C136 1.435(5)
C133 C134 1.361(5)
C151 C150 1.413(5)
C151 C142 1.425(5)
C142 C143 1.412(5)
C142 C147 1.417(5)
C150 N4 1.372(5)
C150 C149 1.450(5)
C146 C145 1.355(6)
C146 C147 1.426(6)
C144 C143 1.378(6)
C144 C145 1.394(5)
C147 C148 1.413(6)
C149 C148 1.358(6)
N2 C153 1.462(5)
N3 C152 1.460(4)
N4 C160 1.457(4)
N1 C161 1.463(5)
C155 C154 1.392(6)
C155 C156 1.397(7)
C159 C158 1.376(6)
C159 C154 1.396(6)
C154 C153 1.505(6)
C158 C157 1.375(7)
C157 C156 1.375(8)
C162 C163 1.383(5)
C162 C167 1.386(5)
C162 C161 1.505(5)
C163 C164 1.387(5)
C167 C166 1.372(6)
C166 C165 1.387(6)
C165 C164 1.377(6)
O3 C184 1.430(5)
O3 C174 1.443(5)
O3 Li1 1.918(7)
O1 C176 1.424(5)
O1 C179 1.457(5)
O1 Li1 1.915(7)
O2 C168 1.434(5)
O2 C169 1.440(5)
O2 Li1 1.914(7)
C168 C171 1.482(5)
C170 C169 1.500(6)
C170 C171 1.495(6)
C173 C184 1.489(6)
C173 C175 1.495(7)
C175 C174 1.510(6)
C178 C177 1.486(6)
C178 C179 1.509(6)
C177 C176 1.516(6)
O4 C181 1.435(6)
O4 C180 1.433(6)
O4 Li1 1.889(7)
C180 C183 1.512(8)
C182 C183 1.456(8)
C182 C181 1.485(7)
